data_7041659
loop_
_publ_author_name
'Kameo, Hajime'
'Ito, Yutaka'
'Shimogawa, Ryuichi'
'Koizumi, Asuka'
'Chikamori, Hiroki'
'Fujimoto, Junko'
'Suzuki, Hiroharu'
'Takao, Toshiro'

_publ_section_title
;
 Synthesis and characterisation of tetranuclear ruthenium polyhydrido
 clusters with pseudo-tetrahedral geometry.
;
_journal_issue 17
_journal_name_full 'Dalton transactions (Cambridge, England : 2003)'
_journal_page_first 5631
_journal_page_last 5643
_journal_paper_doi 10.1039/c6dt04523e
_journal_volume 46
_journal_year 2017
_chemical_formula_sum 'C40 H66 Ru4'
_chemical_formula_weight 951.20
_space_group_crystal_system triclinic
_space_group_IT_number 2
_space_group_name_Hall '-P 1'
_space_group_name_H-M_alt 'P -1'
_symmetry_space_group_name_Hall '-P 1'
_symmetry_space_group_name_H-M 'P -1'
_atom_sites_solution_hydrogens mixed
_audit_creation_method SHELXL-2016/6
_audit_update_record
;
2016-11-29 deposited with the CCDC.
2017-01-10 downloaded from the CCDC.
;
_cell_angle_alpha 83.5770(10)
_cell_angle_beta 84.2980(10)
_cell_angle_gamma 66.7760(10)
_cell_formula_units_Z 2
_cell_length_a 10.8082(4)
_cell_length_b 10.8464(3)
_cell_length_c 18.0784(7)
_cell_measurement_reflns_used 19215
_cell_measurement_temperature 123(2)
_cell_measurement_theta_max 27.483
_cell_measurement_theta_min 3.003
_cell_volume 1931.83(12)
_computing_cell_refinement 'RAPID AUTO (Rigaku, 2006)'
_computing_data_collection 'RAPID AUTO (Rigaku, 2006)'
_computing_data_reduction 'RAPID AUTO (Rigaku, 2006)'
_computing_molecular_graphics 'ORTEX (P.McArdle, 1995)'
_computing_publication_material 'SHELXL-2016/6 (Sheldrick, 2016)'
_computing_structure_refinement 'SHELXL-2016/6 (Sheldrick, 2016)'
_computing_structure_solution 'SHELXT-2014/5 (Sheldrick, 2014)'
_diffrn_ambient_temperature 123(2)
_diffrn_detector_area_resol_mean 10
_diffrn_measured_fraction_theta_full 0.993
_diffrn_measured_fraction_theta_max 0.979
_diffrn_measurement_device_type 'Rigaku R-AXIS RAPID Imaging Plate'
_diffrn_measurement_method \w
_diffrn_radiation_type MoK\a
_diffrn_radiation_wavelength 0.71069
_diffrn_reflns_av_R_equivalents 0.0349
_diffrn_reflns_av_unetI/netI 0.0490
_diffrn_reflns_Laue_measured_fraction_full 0.993
_diffrn_reflns_Laue_measured_fraction_max 0.979
_diffrn_reflns_limit_h_max 14
_diffrn_reflns_limit_h_min -14
_diffrn_reflns_limit_k_max 14
_diffrn_reflns_limit_k_min -14
_diffrn_reflns_limit_l_max 23
_diffrn_reflns_limit_l_min -23
_diffrn_reflns_number 19142
_diffrn_reflns_point_group_measured_fraction_full 0.993
_diffrn_reflns_point_group_measured_fraction_max 0.979
_diffrn_reflns_theta_full 25.240
_diffrn_reflns_theta_max 27.483
_diffrn_reflns_theta_min 3.003
_diffrn_source 'Rigaku Rotating Anode Ultrax18'
_exptl_absorpt_coefficient_mu 1.559
_exptl_absorpt_correction_T_max 1.0000
_exptl_absorpt_correction_T_min 0.7423
_exptl_absorpt_correction_type empirical
_exptl_absorpt_process_details 'ABSCOR (Rigaku, 1995)'
_exptl_crystal_colour black
_exptl_crystal_density_diffrn 1.635
_exptl_crystal_density_meas ?
_exptl_crystal_description block
_exptl_crystal_F_000 964
_exptl_crystal_size_max 0.145
_exptl_crystal_size_mid 0.137
_exptl_crystal_size_min 0.118
_refine_diff_density_max 1.801
_refine_diff_density_min -1.252
_refine_diff_density_rms 0.142
_refine_ls_extinction_method none
_refine_ls_goodness_of_fit_ref 1.092
_refine_ls_hydrogen_treatment mixed
_refine_ls_matrix_type full
_refine_ls_number_parameters 381
_refine_ls_number_reflns 8661
_refine_ls_number_restraints 0
_refine_ls_restrained_S_all 1.092
_refine_ls_R_factor_all 0.0471
_refine_ls_R_factor_gt 0.0356
_refine_ls_shift/su_max 0.001
_refine_ls_shift/su_mean 0.000
_refine_ls_structure_factor_coef Fsqd
_refine_ls_weighting_details 'w=1/[\s^2^(Fo^2^)+(0.0496P)^2^+3.1432P] where P=(Fo^2^+2Fc^2^)/3'
_refine_ls_weighting_scheme calc
_refine_ls_wR_factor_gt 0.0942
_refine_ls_wR_factor_ref 0.1024
_reflns_Friedel_coverage 0.000
_reflns_number_gt 6977
_reflns_number_total 8661
_reflns_threshold_expression 'I > 2\s(I)'
_cod_data_source_file c6dt04523e7.cif
_cod_data_source_block 8
_cod_depositor_comments
;
The following automatic conversions were performed:

'_exptl_absorpt_correction_type' value 'Empirical' changed to
'empirical' according to
/usr/data/users/saulius/crontab/automatic-downloads/rss-feeds/RSC/lib/dictionaries/cif_core.dic
dictionary named 'cif_core.dic' version 2.4.2 from 2011-04-26.

'_exptl_crystal_density_meas' value 'not measured' was changed to '?'
- the value is perceived as not measured.

Automatic conversion script
Id: cif_fix_values 4268 2015-11-12 08:31:59Z antanas 

 Adding full bibliography for 7041655--7041659.cif.
;
_cod_database_code 7041659
_shelx_shelxl_version_number 2016/6
_shelx_space_group_comment
;
The symmetry employed for this shelxl refinement is uniquely defined
by the following loop, which should always be used as a source of
symmetry information in preference to the above space-group names.
They are only intended as comments.
;
_shelx_estimated_absorpt_t_min 0.805
_shelx_estimated_absorpt_t_max 0.837

loop_
_space_group_symop_operation_xyz
'x, y, z'
'-x, -y, -z'

loop_
_atom_site_label
_atom_site_type_symbol
_atom_site_fract_x
_atom_site_fract_y
_atom_site_fract_z
_atom_site_U_iso_or_equiv
_atom_site_adp_type
_atom_site_occupancy
_atom_site_site_symmetry_order
_atom_site_calc_flag
_atom_site_refinement_flags_posn
_atom_site_refinement_flags_adp
_atom_site_refinement_flags_occupancy
_atom_site_disorder_assembly
_atom_site_disorder_group
Ru1 Ru 0.81139(3) 0.17392(3) 0.67764(2) 0.01701(9) Uani 1 1 d . . . . .
Ru2 Ru 0.74824(3) 0.42421(3) 0.72604(2) 0.01669(9) Uani 1 1 d . . . . .
Ru3 Ru 0.54388(3) 0.30034(3) 0.75605(2) 0.01868(9) Uani 1 1 d . . . . .
Ru4 Ru 0.76378(3) 0.20022(3) 0.84107(2) 0.01909(9) Uani 1 1 d . . . . .
C1 C 0.9380(5) 0.1352(4) 0.5748(3) 0.0345(12) Uani 1 1 d . . . . .
C2 C 0.8176(5) 0.1166(4) 0.5652(2) 0.0281(10) Uani 1 1 d . . . . .
C3 C 0.8147(5) 0.0084(4) 0.6166(3) 0.0276(10) Uani 1 1 d . . . . .
C4 C 0.9303(5) -0.0379(4) 0.6579(2) 0.0309(10) Uani 1 1 d . . . . .
C5 C 1.0059(5) 0.0419(5) 0.6338(3) 0.0385(12) Uani 1 1 d . . . . .
C6 C 0.9899(10) 0.2255(7) 0.5239(4) 0.097(4) Uani 1 1 d . . . . .
H6A H 1.060829 0.238855 0.547656 0.145 Uiso 1 1 calc R U . . .
H6B H 0.915877 0.312659 0.513828 0.145 Uiso 1 1 calc R U . . .
H6C H 1.026898 0.184074 0.476857 0.145 Uiso 1 1 calc R U . . .
C7 C 0.7201(7) 0.1901(6) 0.5068(3) 0.070(2) Uani 1 1 d . . . . .
H7A H 0.769759 0.193650 0.458760 0.105 Uiso 1 1 calc R U . . .
H7B H 0.666270 0.281876 0.520542 0.105 Uiso 1 1 calc R U . . .
H7C H 0.660318 0.143090 0.502824 0.105 Uiso 1 1 calc R U . . .
C8 C 0.7181(7) -0.0611(7) 0.6217(4) 0.069(2) Uani 1 1 d . . . . .
H8A H 0.656169 -0.023501 0.581346 0.104 Uiso 1 1 calc R U . . .
H8B H 0.666439 -0.047617 0.669877 0.104 Uiso 1 1 calc R U . . .
H8C H 0.768597 -0.157617 0.617053 0.104 Uiso 1 1 calc R U . . .
C9 C 0.9705(10) -0.1626(5) 0.7093(3) 0.085(3) Uani 1 1 d . . . . .
H9A H 1.039510 -0.164238 0.741085 0.127 Uiso 1 1 calc R U . . .
H9B H 1.006869 -0.241491 0.680057 0.127 Uiso 1 1 calc R U . . .
H9C H 0.891503 -0.164124 0.740472 0.127 Uiso 1 1 calc R U . . .
C10 C 1.1399(6) 0.0244(9) 0.6594(5) 0.097(4) Uani 1 1 d . . . . .
H10A H 1.143365 0.112917 0.661308 0.146 Uiso 1 1 calc R U . . .
H10B H 1.211934 -0.027793 0.624408 0.146 Uiso 1 1 calc R U . . .
H10C H 1.152116 -0.023358 0.709123 0.146 Uiso 1 1 calc R U . . .
C11 C 0.6489(4) 0.6423(4) 0.6978(3) 0.0266(9) Uani 1 1 d . . . . .
C12 C 0.7566(5) 0.5841(4) 0.6445(2) 0.0292(10) Uani 1 1 d . . . . .
C13 C 0.8776(5) 0.5289(4) 0.6828(3) 0.0305(10) Uani 1 1 d . . . . .
C14 C 0.8441(5) 0.5527(4) 0.7592(3) 0.0287(10) Uani 1 1 d . . . . .
C15 C 0.7023(5) 0.6231(4) 0.7683(3) 0.0274(9) Uani 1 1 d . . . . .
C16 C 0.5097(6) 0.7313(5) 0.6780(5) 0.064(2) Uani 1 1 d . . . . .
H16A H 0.486170 0.698335 0.635311 0.096 Uiso 1 1 calc R U . . .
H16B H 0.504864 0.823182 0.664943 0.096 Uiso 1 1 calc R U . . .
H16C H 0.446288 0.731028 0.720643 0.096 Uiso 1 1 calc R U . . .
C17 C 0.7454(9) 0.5930(6) 0.5628(3) 0.071(2) Uani 1 1 d . . . . .
H17A H 0.811927 0.510946 0.542436 0.107 Uiso 1 1 calc R U . . .
H17B H 0.762451 0.671181 0.539409 0.107 Uiso 1 1 calc R U . . .
H17C H 0.654536 0.602561 0.552703 0.107 Uiso 1 1 calc R U . . .
C18 C 1.0192(6) 0.4709(6) 0.6486(5) 0.078(3) Uani 1 1 d . . . . .
H18A H 1.018432 0.437250 0.600604 0.116 Uiso 1 1 calc R U . . .
H18B H 1.075218 0.396684 0.682071 0.116 Uiso 1 1 calc R U . . .
H18C H 1.056134 0.540903 0.640802 0.116 Uiso 1 1 calc R U . . .
C19 C 0.9436(8) 0.5263(6) 0.8164(4) 0.075(3) Uani 1 1 d . . . . .
H19A H 0.904012 0.509360 0.865714 0.113 Uiso 1 1 calc R U . . .
H19B H 0.967157 0.604759 0.816394 0.113 Uiso 1 1 calc R U . . .
H19C H 1.024976 0.447386 0.804779 0.113 Uiso 1 1 calc R U . . .
C20 C 0.6223(8) 0.6795(6) 0.8382(3) 0.0585(18) Uani 1 1 d . . . . .
H20A H 0.672046 0.629714 0.881737 0.088 Uiso 1 1 calc R U . . .
H20B H 0.535048 0.670754 0.840850 0.088 Uiso 1 1 calc R U . . .
H20C H 0.607567 0.774679 0.837567 0.088 Uiso 1 1 calc R U . . .
C21 C 0.3630(4) 0.4186(4) 0.6934(2) 0.0224(8) Uani 1 1 d . . . . .
C22 C 0.3395(4) 0.4513(4) 0.7692(2) 0.0214(8) Uani 1 1 d . . . . .
C23 C 0.3506(4) 0.3317(4) 0.8160(2) 0.0218(8) Uani 1 1 d . . . . .
C24 C 0.3847(4) 0.2243(4) 0.7688(2) 0.0231(9) Uani 1 1 d . . . . .
C25 C 0.3907(4) 0.2795(4) 0.6932(2) 0.0246(9) Uani 1 1 d . . . . .
C26 C 0.3498(5) 0.5135(5) 0.6254(3) 0.0368(11) Uani 1 1 d . . . . .
H26A H 0.326188 0.604642 0.640228 0.055 Uiso 1 1 calc R U . . .
H26B H 0.278902 0.512724 0.595851 0.055 Uiso 1 1 calc R U . . .
H26C H 0.435643 0.485516 0.595499 0.055 Uiso 1 1 calc R U . . .
C27 C 0.2928(5) 0.5875(5) 0.7976(3) 0.0355(11) Uani 1 1 d . . . . .
H27A H 0.346875 0.583681 0.838837 0.053 Uiso 1 1 calc R U . . .
H27B H 0.197652 0.616585 0.815149 0.053 Uiso 1 1 calc R U . . .
H27C H 0.303319 0.651731 0.757274 0.053 Uiso 1 1 calc R U . . .
C28 C 0.3143(5) 0.3293(6) 0.8976(3) 0.0366(11) Uani 1 1 d . . . . .
H28A H 0.349858 0.385247 0.920535 0.055 Uiso 1 1 calc R U . . .
H28B H 0.353163 0.236556 0.919896 0.055 Uiso 1 1 calc R U . . .
H28C H 0.215891 0.364468 0.906098 0.055 Uiso 1 1 calc R U . . .
C29 C 0.4006(5) 0.0826(5) 0.7920(3) 0.0387(12) Uani 1 1 d . . . . .
H29A H 0.472903 0.021327 0.760692 0.058 Uiso 1 1 calc R U . . .
H29B H 0.315886 0.072506 0.786311 0.058 Uiso 1 1 calc R U . . .
H29C H 0.423280 0.060994 0.844323 0.058 Uiso 1 1 calc R U . . .
C30 C 0.3992(5) 0.2099(6) 0.6247(3) 0.0398(12) Uani 1 1 d . . . . .
H30A H 0.429710 0.112754 0.637561 0.060 Uiso 1 1 calc R U . . .
H30B H 0.463401 0.228117 0.587377 0.060 Uiso 1 1 calc R U . . .
H30C H 0.310071 0.243436 0.604300 0.060 Uiso 1 1 calc R U . . .
C31A C 0.7973(3) 0.2281(3) 0.95494(19) 0.0262(15) Uiso 0.643(6) 1 d G . P A 1
C32A C 0.9267(3) 0.1630(3) 0.91841(19) 0.0184(13) Uiso 0.643(6) 1 d G . P A 1
C33A C 0.9359(3) 0.0355(3) 0.89918(19) 0.0204(14) Uiso 0.643(6) 1 d G . P A 1
C34A C 0.8121(3) 0.0219(3) 0.9238(2) 0.0230(14) Uiso 0.643(6) 1 d G . P A 1
C35A C 0.7264(3) 0.1409(3) 0.9583(2) 0.0273(16) Uiso 0.643(6) 1 d G . P A 1
C36A C 0.7443(5) 0.3658(5) 0.9849(3) 0.055(2) Uiso 0.643(6) 1 d G . P A 1
C37A C 1.0355(5) 0.2193(5) 0.9028(3) 0.056(3) Uiso 0.643(6) 1 d G . P A 1
C38A C 1.0561(5) -0.0674(5) 0.8595(3) 0.072(3) Uiso 0.643(6) 1 d G . P A 1
C39A C 0.7775(6) -0.0981(5) 0.9150(3) 0.058(3) Uiso 0.643(6) 1 d G . P A 1
C40A C 0.5849(5) 0.1697(6) 0.9925(3) 0.086(4) Uiso 0.643(6) 1 d G . P A 1
C31B C 0.8556(6) 0.2243(6) 0.9402(4) 0.020(2) Uiso 0.357(6) 1 d G . P A 2
C32B C 0.9455(7) 0.1069(7) 0.9063(4) 0.027(3) Uiso 0.357(6) 1 d G . P A 2
C33B C 0.8776(7) 0.0181(6) 0.9062(4) 0.022(3) Uiso 0.357(6) 1 d G . P A 2
C34B C 0.7459(6) 0.0806(6) 0.9402(3) 0.014(2) Uiso 0.357(6) 1 d G . P A 2
C35B C 0.7323(6) 0.2080(6) 0.9612(3) 0.010(2) Uiso 0.357(6) 1 d G . P A 2
C36B C 0.8860(11) 0.3451(10) 0.9520(7) 0.089(7) Uiso 0.357(6) 1 d G . P A 2
C37B C 1.0880(11) 0.0810(11) 0.8756(7) 0.115(10) Uiso 0.357(6) 1 d G . P A 2
C38B C 0.9354(11) -0.1187(11) 0.8755(7) 0.120(10) Uiso 0.357(6) 1 d G . P A 2
C39B C 0.6390(10) 0.0219(10) 0.9518(6) 0.082(7) Uiso 0.357(6) 1 d G . P A 2
C40B C 0.6085(10) 0.3086(10) 0.9991(6) 0.071(6) Uiso 0.357(6) 1 d G . P A 2
H1 H 0.838(6) 0.310(6) 0.664(3) 0.057(17) Uiso 1 1 d . . . . .
H2 H 0.571(6) 0.235(6) 0.842(3) 0.057(18) Uiso 1 1 d . . . . .
H3 H 0.653(5) 0.342(5) 0.677(3) 0.025(12) Uiso 1 1 d . . . . .
H4 H 0.869(6) 0.244(6) 0.751(3) 0.050(16) Uiso 1 1 d . . . . .
H5 H 0.704(5) 0.142(5) 0.757(3) 0.033(13) Uiso 1 1 d . . . . .
H6 H 0.638(6) 0.382(5) 0.803(3) 0.043(15) Uiso 1 1 d . . . . .

loop_
_atom_site_aniso_label
_atom_site_aniso_U_11
_atom_site_aniso_U_22
_atom_site_aniso_U_33
_atom_site_aniso_U_23
_atom_site_aniso_U_13
_atom_site_aniso_U_12
Ru1 0.01808(16) 0.01543(15) 0.01548(16) -0.00415(12) 0.00219(12) -0.00430(13)
Ru2 0.01674(16) 0.01246(15) 0.02209(17) -0.00104(12) -0.00034(12) -0.00724(12)
Ru3 0.01237(16) 0.01805(16) 0.02600(18) -0.00141(12) -0.00142(12) -0.00631(13)
Ru4 0.01935(17) 0.02113(16) 0.01350(16) 0.00030(12) -0.00237(12) -0.00445(13)
C1 0.049(3) 0.026(2) 0.035(3) -0.022(2) 0.030(2) -0.024(2)
C2 0.042(3) 0.022(2) 0.016(2) -0.0092(16) -0.0017(18) -0.0050(19)
C3 0.033(2) 0.020(2) 0.033(2) -0.0140(18) 0.0104(19) -0.0135(19)
C4 0.044(3) 0.0166(19) 0.020(2) -0.0061(16) 0.0025(19) 0.0008(19)
C5 0.018(2) 0.043(3) 0.052(3) -0.036(3) 0.005(2) -0.002(2)
C6 0.164(8) 0.068(4) 0.083(5) -0.049(4) 0.100(6) -0.086(5)
C7 0.084(5) 0.060(4) 0.026(3) -0.018(3) -0.015(3) 0.021(4)
C8 0.057(4) 0.059(4) 0.113(6) -0.054(4) 0.038(4) -0.043(3)
C9 0.148(8) 0.024(3) 0.035(3) -0.001(2) -0.003(4) 0.015(4)
C10 0.022(3) 0.136(7) 0.132(7) -0.108(6) 0.000(4) -0.005(4)
C11 0.027(2) 0.0133(18) 0.043(3) 0.0011(17) -0.0079(19) -0.0117(17)
C12 0.056(3) 0.021(2) 0.020(2) 0.0018(16) -0.001(2) -0.027(2)
C13 0.028(2) 0.0171(19) 0.051(3) -0.0096(19) 0.012(2) -0.0153(18)
C14 0.036(3) 0.019(2) 0.037(3) 0.0029(18) -0.017(2) -0.0155(19)
C15 0.038(3) 0.0146(18) 0.031(2) -0.0068(17) 0.0076(19) -0.0124(19)
C16 0.036(3) 0.027(3) 0.129(6) 0.023(3) -0.034(4) -0.014(2)
C17 0.164(8) 0.057(4) 0.025(3) 0.007(2) -0.015(4) -0.077(5)
C18 0.047(4) 0.048(3) 0.150(7) -0.046(4) 0.050(4) -0.034(3)
C19 0.095(5) 0.047(3) 0.109(6) 0.038(4) -0.079(5) -0.049(4)
C20 0.096(5) 0.040(3) 0.045(3) -0.023(3) 0.035(3) -0.036(3)
C21 0.0122(18) 0.029(2) 0.026(2) 0.0030(17) -0.0040(16) -0.0082(17)
C22 0.0120(18) 0.0219(19) 0.029(2) -0.0018(16) -0.0014(16) -0.0053(16)
C23 0.0159(19) 0.028(2) 0.023(2) 0.0000(17) 0.0006(16) -0.0102(17)
C24 0.0143(19) 0.024(2) 0.034(2) -0.0027(17) -0.0007(17) -0.0103(17)
C25 0.0143(19) 0.033(2) 0.030(2) -0.0080(18) 0.0008(16) -0.0117(18)
C26 0.030(3) 0.048(3) 0.036(3) 0.014(2) -0.009(2) -0.021(2)
C27 0.028(2) 0.028(2) 0.048(3) -0.010(2) 0.004(2) -0.007(2)
C28 0.027(2) 0.060(3) 0.025(2) 0.000(2) -0.0006(19) -0.020(2)
C29 0.031(3) 0.026(2) 0.064(3) 0.005(2) -0.006(2) -0.018(2)
C30 0.028(3) 0.057(3) 0.040(3) -0.026(2) 0.002(2) -0.018(2)

loop_
_atom_type_symbol
_atom_type_description
_atom_type_scat_dispersion_real
_atom_type_scat_dispersion_imag
_atom_type_scat_source
C C 0.0033 0.0016 'International Tables Vol C Tables 4.2.6.8 and 6.1.1.4'
H H 0.0000 0.0000 'International Tables Vol C Tables 4.2.6.8 and 6.1.1.4'
Ru Ru -1.2594 0.8363 'International Tables Vol C Tables 4.2.6.8 and 6.1.1.4'

loop_
_geom_angle_atom_site_label_1
_geom_angle_atom_site_label_2
_geom_angle_atom_site_label_3
_geom_angle
C5 Ru1 C1 38.4(2)
C5 Ru1 C2 64.24(18)
C1 Ru1 C2 38.16(18)
C5 Ru1 C4 38.02(19)
C1 Ru1 C4 63.31(17)
C2 Ru1 C4 63.29(16)
C5 Ru1 C3 63.48(17)
C1 Ru1 C3 63.25(16)
C2 Ru1 C3 37.90(16)
C4 Ru1 C3 37.35(18)
C5 Ru1 Ru2 126.51(13)
C1 Ru1 Ru2 114.58(11)
C2 Ru1 Ru2 129.51(11)
C4 Ru1 Ru2 158.90(14)
C3 Ru1 Ru2 163.03(13)
C5 Ru1 Ru3 167.42(16)
C1 Ru1 Ru3 150.18(16)
C2 Ru1 Ru3 117.76(13)
C4 Ru1 Ru3 130.22(13)
C3 Ru1 Ru3 109.74(12)
Ru2 Ru1 Ru3 62.999(11)
C5 Ru1 Ru4 119.39(15)
C1 Ru1 Ru4 153.42(15)
C2 Ru1 Ru4 164.06(13)
C4 Ru1 Ru4 109.08(11)
C3 Ru1 Ru4 127.57(12)
Ru2 Ru1 Ru4 62.587(11)
Ru3 Ru1 Ru4 55.028(10)
C5 Ru1 H1 97(2)
C1 Ru1 H1 80(2)
C2 Ru1 H1 103(2)
C4 Ru1 H1 135(2)
C3 Ru1 H1 140(2)
Ru2 Ru1 H1 35(2)
Ru3 Ru1 H1 95(2)
Ru4 Ru1 H1 92(2)
C5 Ru1 H3 153.2(14)
C1 Ru1 H3 116.3(13)
C2 Ru1 H3 101.1(13)
C4 Ru1 H3 156.4(13)
C3 Ru1 H3 119.6(13)
Ru2 Ru1 H3 44.7(13)
Ru3 Ru1 H3 39.0(13)
Ru4 Ru1 H3 81.1(13)
H1 Ru1 H3 63(2)
C5 Ru1 H4 98.6(18)
C1 Ru1 H4 116.1(18)
C2 Ru1 H4 153.7(18)
C4 Ru1 H4 116.2(18)
C3 Ru1 H4 153.0(18)
Ru2 Ru1 H4 44.0(18)
Ru3 Ru1 H4 83.5(18)
Ru4 Ru1 H4 41.7(17)
H1 Ru1 H4 57(3)
H3 Ru1 H4 86(2)
C5 Ru1 H5 129.4(16)
C1 Ru1 H5 157.1(15)
C2 Ru1 H5 124.6(15)
C4 Ru1 H5 96.6(15)
C3 Ru1 H5 94.3(15)
Ru2 Ru1 H5 88.1(15)
Ru3 Ru1 H5 38.4(16)
Ru4 Ru1 H5 40.1(15)
H1 Ru1 H5 123(3)
H3 Ru1 H5 77(2)
H4 Ru1 H5 82(2)
C13 Ru2 C12 38.24(19)
C13 Ru2 C14 37.93(18)
C12 Ru2 C14 63.54(16)
C13 Ru2 C11 63.21(16)
C12 Ru2 C11 37.89(17)
C14 Ru2 C11 62.69(16)
C13 Ru2 C15 63.08(16)
C12 Ru2 C15 63.13(16)
C14 Ru2 C15 37.49(17)
C11 Ru2 C15 37.22(17)
C13 Ru2 Ru1 116.81(11)
C12 Ru2 Ru1 118.17(11)
C14 Ru2 Ru1 141.17(13)
C11 Ru2 Ru1 144.77(12)
C15 Ru2 Ru1 177.97(13)
C13 Ru2 Ru4 136.26(14)
C12 Ru2 Ru4 174.48(14)
C14 Ru2 Ru4 112.27(12)
C11 Ru2 Ru4 144.60(12)
C15 Ru2 Ru4 116.11(12)
Ru1 Ru2 Ru4 62.425(11)
C13 Ru2 Ru3 168.33(14)
C12 Ru2 Ru3 130.76(13)
C14 Ru2 Ru3 149.99(13)
C11 Ru2 Ru3 110.50(11)
C15 Ru2 Ru3 118.65(12)
Ru1 Ru2 Ru3 61.915(11)
Ru4 Ru2 Ru3 54.692(10)
C13 Ru2 H1 85(2)
C12 Ru2 H1 89(2)
C14 Ru2 H1 117(2)
C11 Ru2 H1 125(2)
C15 Ru2 H1 148(2)
Ru1 Ru2 H1 33(2)
Ru4 Ru2 H1 90(2)
Ru3 Ru2 H1 92(2)
C13 Ru2 H3 131.8(13)
C12 Ru2 H3 103.1(14)
C14 Ru2 H3 166.5(14)
C11 Ru2 H3 106.1(14)
C15 Ru2 H3 136.8(14)
Ru1 Ru2 H3 45.0(14)
Ru4 Ru2 H3 81.2(14)
Ru3 Ru2 H3 38.3(13)
H1 Ru2 H3 62(2)
C13 Ru2 H4 104.8(17)
C12 Ru2 H4 134.4(17)
C14 Ru2 H4 105.5(17)
C11 Ru2 H4 167.3(17)
C15 Ru2 H4 135.2(17)
Ru1 Ru2 H4 42.8(17)
Ru4 Ru2 H4 41.8(17)
Ru3 Ru2 H4 82.0(17)
H1 Ru2 H4 55(3)
H3 Ru2 H4 85(2)
C13 Ru2 H6 151.2(16)
C12 Ru2 H6 142.8(17)
C14 Ru2 H6 113.3(16)
C11 Ru2 H6 105.7(17)
C15 Ru2 H6 91.7(16)
Ru1 Ru2 H6 87.9(16)
Ru4 Ru2 H6 41.3(17)
Ru3 Ru2 H6 37.7(16)
H1 Ru2 H6 120(3)
H3 Ru2 H6 76(2)
H4 Ru2 H6 83(2)
C24 Ru3 C23 38.44(15)
C24 Ru3 C22 64.35(15)
C23 Ru3 C22 38.53(15)
C24 Ru3 C25 38.44(16)
C23 Ru3 C25 63.84(15)
C22 Ru3 C25 63.39(15)
C24 Ru3 C21 64.01(15)
C23 Ru3 C21 63.92(15)
C22 Ru3 C21 37.93(15)
C25 Ru3 C21 37.57(16)
C24 Ru3 Ru4 123.26(12)
C23 Ru3 Ru4 115.81(11)
C22 Ru3 Ru4 134.85(11)
C25 Ru3 Ru4 153.14(12)
C21 Ru3 Ru4 169.13(11)
C24 Ru3 Ru1 126.14(11)
C23 Ru3 Ru1 162.77(11)
C22 Ru3 Ru1 154.71(11)
C25 Ru3 Ru1 109.00(11)
C21 Ru3 Ru1 121.00(11)
Ru4 Ru3 Ru1 62.810(11)
C24 Ru3 Ru2 174.22(12)
C23 Ru3 Ru2 141.26(11)
C22 Ru3 Ru2 112.08(10)
C25 Ru3 Ru2 136.30(12)
C21 Ru3 Ru2 110.30(10)
Ru4 Ru3 Ru2 62.515(11)
Ru1 Ru3 Ru2 55.085(10)
C24 Ru3 H2 83(2)
C23 Ru3 H2 71(2)
C22 Ru3 H2 101(2)
C25 Ru3 H2 122(2)
C21 Ru3 H2 135(2)
Ru4 Ru3 H2 45(2)
Ru1 Ru3 H2 103(2)
Ru2 Ru3 H2 102(2)
C24 Ru3 H3 137.1(14)
C23 Ru3 H3 152.6(14)
C22 Ru3 H3 115.2(14)
C25 Ru3 H3 100.4(14)
C21 Ru3 H3 89.7(14)
Ru4 Ru3 H3 88.6(14)
Ru1 Ru3 H3 40.2(14)
Ru2 Ru3 H3 39.2(13)
H2 Ru3 H3 134(3)
C24 Ru3 H5 103.6(15)
C23 Ru3 H5 128.3(15)
C22 Ru3 H5 166.6(15)
C25 Ru3 H5 111.3(14)
C21 Ru3 H5 143.8(15)
Ru4 Ru3 H5 45.8(14)
Ru1 Ru3 H5 37.2(15)
Ru2 Ru3 H5 80.4(15)
H2 Ru3 H5 71(3)
H3 Ru3 H5 77(2)
C24 Ru3 H6 146.0(16)
C23 Ru3 H6 110.4(16)
C22 Ru3 H6 99.7(17)
C25 Ru3 H6 159.9(17)
C21 Ru3 H6 122.4(17)
Ru4 Ru3 H6 46.8(17)
Ru1 Ru3 H6 81.6(17)
Ru2 Ru3 H6 37.2(16)
H2 Ru3 H6 70(3)
H3 Ru3 H6 76(2)
H5 Ru3 H6 88(2)
C34B Ru4 C33B 38.73(14)
C34B Ru4 C35B 38.60(13)
C33B Ru4 C35B 64.2(2)
C35A Ru4 C31A 37.92(7)
C34B Ru4 C32B 63.9(2)
C33B Ru4 C32B 37.95(14)
C35B Ru4 C32B 63.3(2)
C34B Ru4 C31B 63.8(2)
C33B Ru4 C31B 63.4(2)
C35B Ru4 C31B 37.77(13)
C32B Ru4 C31B 37.41(13)
C35A Ru4 C34A 37.65(7)
C31A Ru4 C34A 62.84(11)
C35A Ru4 C32A 62.76(10)
C31A Ru4 C32A 37.46(7)
C34A Ru4 C32A 62.18(10)
C35A Ru4 C33A 62.46(10)
C31A Ru4 C33A 62.34(10)
C34A Ru4 C33A 37.06(7)
C32A Ru4 C33A 36.95(6)
C34B Ru4 Ru3 115.60(16)
C33B Ru4 Ru3 139.36(17)
C35B Ru4 Ru3 118.89(15)
C35A Ru4 Ru3 116.06(9)
C31A Ru4 Ru3 133.78(9)
C32B Ru4 Ru3 176.27(17)
C31B Ru4 Ru3 146.16(16)
C34A Ru4 Ru3 125.24(9)
C32A Ru4 Ru3 167.77(8)
C33A Ru4 Ru3 154.84(8)
C34B Ru4 Ru1 138.48(16)
C33B Ru4 Ru1 113.02(18)
C35B Ru4 Ru1 176.99(15)
C35A Ru4 Ru1 157.04(9)
C31A Ru4 Ru1 159.58(9)
C32B Ru4 Ru1 115.46(18)
C31B Ru4 Ru1 142.83(16)
C34A Ru4 Ru1 122.26(9)
C32A Ru4 Ru1 124.20(8)
C33A Ru4 Ru1 108.62(8)
Ru3 Ru4 Ru1 62.162(11)
C34B Ru4 H2 80.5(17)
C33B Ru4 H2 113.2(17)
C35B Ru4 H2 85.9(17)
C35A Ru4 H2 79.8(17)
C31A Ru4 H2 105.2(17)
C32B Ru4 H2 144.0(17)
C31B Ru4 H2 121.8(17)
C34A Ru4 H2 94.8(17)
C32A Ru4 H2 141.2(17)
C33A Ru4 H2 131.8(17)
Ru3 Ru4 H2 36.3(17)
Ru1 Ru4 H2 94.3(17)
C34B Ru4 H4 152.4(17)
C33B Ru4 H4 113.7(17)
C35B Ru4 H4 143.3(16)
C35A Ru4 H4 156.4(17)
C31A Ru4 H4 122.2(16)
C32B Ru4 H4 92.3(17)
C31B Ru4 H4 106.5(16)
C34A Ru4 H4 132.1(17)
C32A Ru4 H4 93.6(16)
C33A Ru4 H4 98.7(17)
Ru3 Ru4 H4 87.1(17)
Ru1 Ru4 H4 38.2(16)
H2 Ru4 H4 123(2)
C34B Ru4 H5 109.4(14)
C33B Ru4 H5 105.8(15)
C35B Ru4 H5 141.2(14)
C35A Ru4 H5 123.9(14)
C31A Ru4 H5 161.8(14)
C32B Ru4 H5 132.6(15)
C31B Ru4 H5 169.0(15)
C34A Ru4 H5 102.9(14)
C32A Ru4 H5 148.0(15)
C33A Ru4 H5 114.0(15)
Ru3 Ru4 H5 43.8(15)
Ru1 Ru4 H5 37.3(14)
H2 Ru4 H5 63(2)
H4 Ru4 H5 75(2)
C34B Ru4 H6 129.9(15)
C33B Ru4 H6 167.3(15)
C35B Ru4 H6 103.2(15)
C35A Ru4 H6 115.8(15)
C31A Ru4 H6 104.3(15)
C32B Ru4 H6 139.8(15)
C31B Ru4 H6 108.2(15)
C34A Ru4 H6 150.7(15)
C32A Ru4 H6 124.7(15)
C33A Ru4 H6 161.5(15)
Ru3 Ru4 H6 43.6(15)
Ru1 Ru4 H6 79.5(15)
H2 Ru4 H6 62(2)
H4 Ru4 H6 77(2)
H5 Ru4 H6 83(2)
C2 C1 C5 108.1(4)
C2 C1 C6 124.4(6)
C5 C1 C6 127.1(6)
C2 C1 Ru1 71.1(2)
C5 C1 Ru1 70.2(2)
C6 C1 Ru1 130.4(3)
C3 C2 C1 107.4(4)
C3 C2 C7 127.0(5)
C1 C2 C7 125.4(5)
C3 C2 Ru1 71.8(2)
C1 C2 Ru1 70.7(2)
C7 C2 Ru1 127.0(3)
C4 C3 C2 108.5(4)
C4 C3 C8 123.2(5)
C2 C3 C8 127.8(5)
C4 C3 Ru1 71.3(2)
C2 C3 Ru1 70.3(2)
C8 C3 Ru1 130.3(3)
C3 C4 C5 108.4(4)
C3 C4 C9 123.2(6)
C5 C4 C9 127.9(6)
C3 C4 Ru1 71.4(2)
C5 C4 Ru1 69.5(2)
C9 C4 Ru1 131.7(3)
C4 C5 C1 107.6(4)
C4 C5 C10 127.1(6)
C1 C5 C10 125.1(6)
C4 C5 Ru1 72.5(3)
C1 C5 Ru1 71.4(2)
C10 C5 Ru1 126.0(3)
C1 C6 H6A 109.5
C1 C6 H6B 109.5
H6A C6 H6B 109.5
C1 C6 H6C 109.5
H6A C6 H6C 109.5
H6B C6 H6C 109.5
C2 C7 H7A 109.5
C2 C7 H7B 109.5
H7A C7 H7B 109.5
C2 C7 H7C 109.5
H7A C7 H7C 109.5
H7B C7 H7C 109.5
C3 C8 H8A 109.5
C3 C8 H8B 109.5
H8A C8 H8B 109.5
C3 C8 H8C 109.5
H8A C8 H8C 109.5
H8B C8 H8C 109.5
C4 C9 H9A 109.5
C4 C9 H9B 109.5
H9A C9 H9B 109.5
C4 C9 H9C 109.5
H9A C9 H9C 109.5
H9B C9 H9C 109.5
C5 C10 H10A 109.5
C5 C10 H10B 109.5
H10A C10 H10B 109.5
C5 C10 H10C 109.5
H10A C10 H10C 109.5
H10B C10 H10C 109.5
C15 C11 C12 108.6(4)
C15 C11 C16 126.5(5)
C12 C11 C16 123.8(5)
C15 C11 Ru2 72.1(2)
C12 C11 Ru2 69.9(2)
C16 C11 Ru2 133.1(3)
C11 C12 C13 107.4(4)
C11 C12 C17 125.8(5)
C13 C12 C17 126.5(5)
C11 C12 Ru2 72.2(2)
C13 C12 Ru2 70.7(2)
C17 C12 Ru2 127.4(3)
C14 C13 C12 108.2(4)
C14 C13 C18 124.5(5)
C12 C13 C18 126.9(5)
C14 C13 Ru2 72.2(2)
C12 C13 Ru2 71.1(2)
C18 C13 Ru2 128.3(3)
C13 C14 C15 107.9(4)
C13 C14 C19 125.0(5)
C15 C14 C19 126.4(5)
C13 C14 Ru2 69.9(2)
C15 C14 Ru2 72.2(2)
C19 C14 Ru2 130.4(3)
C11 C15 C14 107.8(4)
C11 C15 C20 124.9(5)
C14 C15 C20 127.0(5)
C11 C15 Ru2 70.6(2)
C14 C15 Ru2 70.3(2)
C20 C15 Ru2 128.8(3)
C11 C16 H16A 109.5
C11 C16 H16B 109.5
H16A C16 H16B 109.5
C11 C16 H16C 109.5
H16A C16 H16C 109.5
H16B C16 H16C 109.5
C12 C17 H17A 109.5
C12 C17 H17B 109.5
H17A C17 H17B 109.5
C12 C17 H17C 109.5
H17A C17 H17C 109.5
H17B C17 H17C 109.5
C13 C18 H18A 109.5
C13 C18 H18B 109.5
H18A C18 H18B 109.5
C13 C18 H18C 109.5
H18A C18 H18C 109.5
H18B C18 H18C 109.5
C14 C19 H19A 109.5
C14 C19 H19B 109.5
H19A C19 H19B 109.5
C14 C19 H19C 109.5
H19A C19 H19C 109.5
H19B C19 H19C 109.5
C15 C20 H20A 109.5
C15 C20 H20B 109.5
H20A C20 H20B 109.5
C15 C20 H20C 109.5
H20A C20 H20C 109.5
H20B C20 H20C 109.5
C25 C21 C22 107.7(4)
C25 C21 C26 125.0(4)
C22 C21 C26 127.2(4)
C25 C21 Ru3 70.6(2)
C22 C21 Ru3 69.8(2)
C26 C21 Ru3 128.9(3)
C21 C22 C23 108.3(4)
C21 C22 C27 127.6(4)
C23 C22 C27 123.6(4)
C21 C22 Ru3 72.3(2)
C23 C22 Ru3 70.6(2)
C27 C22 Ru3 129.1(3)
C24 C23 C22 107.7(4)
C24 C23 C28 127.6(4)
C22 C23 C28 124.2(4)
C24 C23 Ru3 70.5(2)
C22 C23 Ru3 70.9(2)
C28 C23 Ru3 130.0(3)
C23 C24 C25 107.5(4)
C23 C24 C29 127.0(4)
C25 C24 C29 125.3(4)
C23 C24 Ru3 71.1(2)
C25 C24 Ru3 71.8(2)
C29 C24 Ru3 126.2(3)
C21 C25 C24 108.8(4)
C21 C25 C30 124.4(4)
C24 C25 C30 125.9(4)
C21 C25 Ru3 71.9(2)
C24 C25 Ru3 69.7(2)
C30 C25 Ru3 132.8(3)
C21 C26 H26A 109.5
C21 C26 H26B 109.5
H26A C26 H26B 109.5
C21 C26 H26C 109.5
H26A C26 H26C 109.5
H26B C26 H26C 109.5
C22 C27 H27A 109.5
C22 C27 H27B 109.5
H27A C27 H27B 109.5
C22 C27 H27C 109.5
H27A C27 H27C 109.5
H27B C27 H27C 109.5
C23 C28 H28A 109.5
C23 C28 H28B 109.5
H28A C28 H28B 109.5
C23 C28 H28C 109.5
H28A C28 H28C 109.5
H28B C28 H28C 109.5
C24 C29 H29A 109.5
C24 C29 H29B 109.5
H29A C29 H29B 109.5
C24 C29 H29C 109.5
H29A C29 H29C 109.5
H29B C29 H29C 109.5
C25 C30 H30A 109.5
C25 C30 H30B 109.5
H30A C30 H30B 109.5
C25 C30 H30C 109.5
H30A C30 H30C 109.5
H30B C30 H30C 109.5
C32A C31A C35A 108.0
C32A C31A C36A 126.0
C35A C31A C36A 126.0
C32A C31A Ru4 72.88(12)
C35A C31A Ru4 70.73(12)
C36A C31A Ru4 122.08(11)
C33A C32A C31A 108.0
C33A C32A C37A 126.0
C31A C32A C37A 126.0
C33A C32A Ru4 72.20(12)
C31A C32A Ru4 69.66(12)
C37A C32A Ru4 123.76(11)
C32A C33A C34A 108.0
C32A C33A C38A 126.0
C34A C33A C38A 126.0
C32A C33A Ru4 70.84(11)
C34A C33A Ru4 70.30(12)
C38A C33A Ru4 124.47(12)
C35A C34A C33A 108.0
C35A C34A C39A 126.0
C33A C34A C39A 126.0
C35A C34A Ru4 69.75(12)
C33A C34A Ru4 72.64(12)
C39A C34A Ru4 123.24(11)
C34A C35A C31A 108.0
C34A C35A C40A 126.0
C31A C35A C40A 126.0
C34A C35A Ru4 72.60(12)
C31A C35A Ru4 71.35(12)
C40A C35A Ru4 121.76(12)
C32B C31B C35B 108.0
C32B C31B C36B 126.0
C35B C31B C36B 126.0
C32B C31B Ru4 71.0(2)
C35B C31B Ru4 69.2(2)
C36B C31B Ru4 125.4(2)
C33B C32B C31B 108.0
C33B C32B C37B 126.0
C31B C32B C37B 126.0
C33B C32B Ru4 68.9(2)
C31B C32B Ru4 71.6(2)
C37B C32B Ru4 125.1(2)
C32B C33B C34B 108.0
C32B C33B C38B 126.0
C34B C33B C38B 126.0
C32B C33B Ru4 73.1(2)
C34B C33B Ru4 69.6(2)
C38B C33B Ru4 122.9(2)
C35B C34B C33B 108.0
C35B C34B C39B 126.0
C33B C34B C39B 126.0
C35B C34B Ru4 72.2(2)
C33B C34B Ru4 71.7(2)
C39B C34B Ru4 121.8(2)
C34B C35B C31B 108.0
C34B C35B C40B 126.0
C31B C35B C40B 126.0
C34B C35B Ru4 69.2(2)
C31B C35B Ru4 73.0(2)
C40B C35B Ru4 123.4(2)

loop_
_geom_bond_atom_site_label_1
_geom_bond_atom_site_label_2
_geom_bond_distance
Ru1 C5 2.156(4)
Ru1 C1 2.173(4)
Ru1 C2 2.178(4)
Ru1 C4 2.195(4)
Ru1 C3 2.197(4)
Ru1 Ru2 2.7482(4)
Ru1 Ru3 2.9568(4)
Ru1 Ru4 2.9743(4)
Ru1 H1 1.60(6)
Ru1 H3 1.94(5)
Ru1 H4 1.87(6)
Ru1 H5 1.85(5)
Ru2 C13 2.166(4)
Ru2 C12 2.172(4)
Ru2 C14 2.196(4)
Ru2 C11 2.201(4)
Ru2 C15 2.221(4)
Ru2 Ru4 2.9787(4)
Ru2 Ru3 2.9861(4)
Ru2 H1 1.70(6)
Ru2 H3 1.93(4)
Ru2 H4 1.91(6)
Ru2 H6 1.87(5)
Ru3 C24 2.166(4)
Ru3 C23 2.174(4)
Ru3 C22 2.179(4)
Ru3 C25 2.194(4)
Ru3 C21 2.211(4)
Ru3 Ru4 2.7400(5)
Ru3 H2 1.64(6)
Ru3 H3 1.89(5)
Ru3 H5 1.89(5)
Ru3 H6 1.89(5)
Ru4 C34B 2.130(6)
Ru4 C33B 2.157(7)
Ru4 C35B 2.170(6)
Ru4 C35A 2.191(4)
Ru4 C31A 2.199(3)
Ru4 C32B 2.213(7)
Ru4 C31B 2.220(7)
Ru4 C34A 2.228(4)
Ru4 C32A 2.241(3)
Ru4 C33A 2.259(4)
Ru4 H2 1.97(6)
Ru4 H4 2.01(6)
Ru4 H5 1.96(5)
Ru4 H6 2.00(6)
C1 C2 1.422(7)
C1 C5 1.424(8)
C1 C6 1.500(7)
C2 C3 1.421(6)
C2 C7 1.494(7)
C3 C4 1.406(7)
C3 C8 1.501(7)
C4 C5 1.418(7)
C4 C9 1.489(7)
C5 C10 1.498(7)
C6 H6A 0.9800
C6 H6B 0.9800
C6 H6C 0.9800
C7 H7A 0.9800
C7 H7B 0.9800
C7 H7C 0.9800
C8 H8A 0.9800
C8 H8B 0.9800
C8 H8C 0.9800
C9 H9A 0.9800
C9 H9B 0.9800
C9 H9C 0.9800
C10 H10A 0.9800
C10 H10B 0.9800
C10 H10C 0.9800
C11 C15 1.411(6)
C11 C12 1.420(7)
C11 C16 1.486(7)
C12 C13 1.421(7)
C12 C17 1.482(7)
C13 C14 1.418(7)
C13 C18 1.503(7)
C14 C15 1.420(7)
C14 C19 1.490(7)
C15 C20 1.502(6)
C16 H16A 0.9800
C16 H16B 0.9800
C16 H16C 0.9800
C17 H17A 0.9800
C17 H17B 0.9800
C17 H17C 0.9800
C18 H18A 0.9800
C18 H18B 0.9800
C18 H18C 0.9800
C19 H19A 0.9800
C19 H19B 0.9800
C19 H19C 0.9800
C20 H20A 0.9800
C20 H20B 0.9800
C20 H20C 0.9800
C21 C25 1.418(6)
C21 C22 1.427(6)
C21 C26 1.492(6)
C22 C23 1.436(6)
C22 C27 1.494(6)
C23 C24 1.429(6)
C23 C28 1.489(6)
C24 C25 1.435(6)
C24 C29 1.494(6)
C25 C30 1.497(6)
C26 H26A 0.9800
C26 H26B 0.9800
C26 H26C 0.9800
C27 H27A 0.9800
C27 H27B 0.9800
C27 H27C 0.9800
C28 H28A 0.9800
C28 H28B 0.9800
C28 H28C 0.9800
C29 H29A 0.9800
C29 H29B 0.9800
C29 H29C 0.9800
C30 H30A 0.9800
C30 H30B 0.9800
C30 H30C 0.9800
C31A C32A 1.426(2)
C31A C35A 1.426(2)
C31A C36A 1.516(2)
C32A C33A 1.426(2)
C32A C37A 1.516(2)
C33A C34A 1.426(2)
C33A C38A 1.516(2)
C34A C35A 1.426(2)
C34A C39A 1.516(2)
C35A C40A 1.516(2)
C31B C32B 1.422(4)
C31B C35B 1.422(4)
C31B C36B 1.511(5)
C32B C33B 1.422(4)
C32B C37B 1.511(5)
C33B C34B 1.422(4)
C33B C38B 1.511(5)
C34B C35B 1.422(4)
C34B C39B 1.511(5)
C35B C40B 1.511(5)

loop_
_geom_torsion_atom_site_label_1
_geom_torsion_atom_site_label_2
_geom_torsion_atom_site_label_3
_geom_torsion_atom_site_label_4
_geom_torsion
C5 C1 C2 C3 -2.1(5)
C6 C1 C2 C3 170.6(4)
Ru1 C1 C2 C3 -62.8(3)
C5 C1 C2 C7 -177.1(4)
C6 C1 C2 C7 -4.4(7)
Ru1 C1 C2 C7 122.2(4)
C5 C1 C2 Ru1 60.7(3)
C6 C1 C2 Ru1 -126.6(4)
C1 C2 C3 C4 0.8(5)
C7 C2 C3 C4 175.6(4)
Ru1 C2 C3 C4 -61.4(3)
C1 C2 C3 C8 -171.5(4)
C7 C2 C3 C8 3.3(7)
Ru1 C2 C3 C8 126.3(5)
C1 C2 C3 Ru1 62.2(3)
C7 C2 C3 Ru1 -123.0(5)
C2 C3 C4 C5 0.9(5)
C8 C3 C4 C5 173.6(4)
Ru1 C3 C4 C5 -59.9(3)
C2 C3 C4 C9 -171.0(4)
C8 C3 C4 C9 1.7(7)
Ru1 C3 C4 C9 128.2(5)
C2 C3 C4 Ru1 60.8(3)
C8 C3 C4 Ru1 -126.5(4)
C3 C4 C5 C1 -2.2(5)
C9 C4 C5 C1 169.2(4)
Ru1 C4 C5 C1 -63.3(3)
C3 C4 C5 C10 -176.6(4)
C9 C4 C5 C10 -5.2(8)
Ru1 C4 C5 C10 122.3(5)
C3 C4 C5 Ru1 61.1(3)
C9 C4 C5 Ru1 -127.5(5)
C2 C1 C5 C4 2.7(5)
C6 C1 C5 C4 -169.8(4)
Ru1 C1 C5 C4 63.9(3)
C2 C1 C5 C10 177.2(4)
C6 C1 C5 C10 4.8(7)
Ru1 C1 C5 C10 -121.5(5)
C2 C1 C5 Ru1 -61.3(3)
C6 C1 C5 Ru1 126.2(5)
C15 C11 C12 C13 -0.2(4)
C16 C11 C12 C13 168.7(4)
Ru2 C11 C12 C13 -62.3(3)
C15 C11 C12 C17 -174.2(4)
C16 C11 C12 C17 -5.4(7)
Ru2 C11 C12 C17 123.7(4)
C15 C11 C12 Ru2 62.1(3)
C16 C11 C12 Ru2 -129.0(4)
C11 C12 C13 C14 0.2(4)
C17 C12 C13 C14 174.2(4)
Ru2 C12 C13 C14 -63.1(3)
C11 C12 C13 C18 -172.5(4)
C17 C12 C13 C18 1.5(7)
Ru2 C12 C13 C18 124.2(4)
C11 C12 C13 Ru2 63.3(3)
C17 C12 C13 Ru2 -122.7(4)
C12 C13 C14 C15 -0.2(4)
C18 C13 C14 C15 172.8(4)
Ru2 C13 C14 C15 -62.5(3)
C12 C13 C14 C19 -171.7(4)
C18 C13 C14 C19 1.2(7)
Ru2 C13 C14 C19 125.9(4)
C12 C13 C14 Ru2 62.4(3)
C18 C13 C14 Ru2 -124.7(4)
C12 C11 C15 C14 0.1(5)
C16 C11 C15 C14 -168.4(4)
Ru2 C11 C15 C14 60.8(3)
C12 C11 C15 C20 175.0(4)
C16 C11 C15 C20 6.5(7)
Ru2 C11 C15 C20 -124.3(4)
C12 C11 C15 Ru2 -60.7(3)
C16 C11 C15 Ru2 130.8(4)
C13 C14 C15 C11 0.0(5)
C19 C14 C15 C11 171.5(4)
Ru2 C14 C15 C11 -61.0(3)
C13 C14 C15 C20 -174.7(4)
C19 C14 C15 C20 -3.3(7)
Ru2 C14 C15 C20 124.3(4)
C13 C14 C15 Ru2 61.0(3)
C19 C14 C15 Ru2 -127.5(5)
C25 C21 C22 C23 -1.0(4)
C26 C21 C22 C23 174.1(4)
Ru3 C21 C22 C23 -61.7(3)
C25 C21 C22 C27 -173.2(4)
C26 C21 C22 C27 1.9(7)
Ru3 C21 C22 C27 126.1(4)
C25 C21 C22 Ru3 60.7(3)
C26 C21 C22 Ru3 -124.2(4)
C21 C22 C23 C24 1.6(4)
C27 C22 C23 C24 174.2(4)
Ru3 C22 C23 C24 -61.2(3)
C21 C22 C23 C28 -171.2(4)
C27 C22 C23 C28 1.4(6)
Ru3 C22 C23 C28 126.0(4)
C21 C22 C23 Ru3 62.8(3)
C27 C22 C23 Ru3 -124.6(4)
C22 C23 C24 C25 -1.6(4)
C28 C23 C24 C25 170.9(4)
Ru3 C23 C24 C25 -63.0(3)
C22 C23 C24 C29 -177.0(4)
C28 C23 C24 C29 -4.5(7)
Ru3 C23 C24 C29 121.6(4)
C22 C23 C24 Ru3 61.5(3)
C28 C23 C24 Ru3 -126.0(4)
C22 C21 C25 C24 0.0(4)
C26 C21 C25 C24 -175.3(4)
Ru3 C21 C25 C24 60.2(3)
C22 C21 C25 C30 169.9(4)
C26 C21 C25 C30 -5.4(7)
Ru3 C21 C25 C30 -129.9(4)
C22 C21 C25 Ru3 -60.2(3)
C26 C21 C25 Ru3 124.5(4)
C23 C24 C25 C21 1.0(4)
C29 C24 C25 C21 176.5(4)
Ru3 C24 C25 C21 -61.6(3)
C23 C24 C25 C30 -168.7(4)
C29 C24 C25 C30 6.8(7)
Ru3 C24 C25 C30 128.8(4)
C23 C24 C25 Ru3 62.6(3)
C29 C24 C25 Ru3 -121.9(4)
C35A C31A C32A C33A 0.0
C36A C31A C32A C33A 180.0
Ru4 C31A C32A C33A -62.41(12)
C35A C31A C32A C37A 180.0
C36A C31A C32A C37A 0.0
Ru4 C31A C32A C37A 117.59(12)
C35A C31A C32A Ru4 62.40(12)
C36A C31A C32A Ru4 -117.59(12)
C31A C32A C33A C34A 0.0
C37A C32A C33A C34A 180.0
Ru4 C32A C33A C34A -60.78(13)
C31A C32A C33A C38A 180.0
C37A C32A C33A C38A 0.0
Ru4 C32A C33A C38A 119.22(13)
C31A C32A C33A Ru4 60.78(13)
C37A C32A C33A Ru4 -119.22(13)
C32A C33A C34A C35A 0.0
C38A C33A C34A C35A 180.0
Ru4 C33A C34A C35A -61.12(12)
C32A C33A C34A C39A 180.0
C38A C33A C34A C39A 0.0
Ru4 C33A C34A C39A 118.87(12)
C32A C33A C34A Ru4 61.13(12)
C38A C33A C34A Ru4 -118.87(12)
C33A C34A C35A C31A 0.0
C39A C34A C35A C31A 180.0
Ru4 C34A C35A C31A -62.99(12)
C33A C34A C35A C40A 180.0
C39A C34A C35A C40A 0.0
Ru4 C34A C35A C40A 117.02(12)
C33A C34A C35A Ru4 62.98(12)
C39A C34A C35A Ru4 -117.01(12)
C32A C31A C35A C34A 0.0
C36A C31A C35A C34A 180.0
Ru4 C31A C35A C34A 63.80(13)
C32A C31A C35A C40A 180.0
C36A C31A C35A C40A 0.0
Ru4 C31A C35A C40A -116.20(13)
C32A C31A C35A Ru4 -63.80(13)
C36A C31A C35A Ru4 116.20(13)
C35B C31B C32B C33B 0.0
C36B C31B C32B C33B 180.0
Ru4 C31B C32B C33B -59.5(2)
C35B C31B C32B C37B 180.0
C36B C31B C32B C37B 0.0
Ru4 C31B C32B C37B 120.5(2)
C35B C31B C32B Ru4 59.5(2)
C36B C31B C32B Ru4 -120.5(2)
C31B C32B C33B C34B 0.0
C37B C32B C33B C34B 180.0
Ru4 C32B C33B C34B -61.2(2)
C31B C32B C33B C38B 180.0
C37B C32B C33B C38B 0.0
Ru4 C32B C33B C38B 118.8(2)
C31B C32B C33B Ru4 61.2(2)
C37B C32B C33B Ru4 -118.8(2)
C32B C33B C34B C35B 0.0
C38B C33B C34B C35B 180.0
Ru4 C33B C34B C35B -63.5(2)
C32B C33B C34B C39B 180.0
C38B C33B C34B C39B 0.0
Ru4 C33B C34B C39B 116.5(2)
C32B C33B C34B Ru4 63.5(2)
C38B C33B C34B Ru4 -116.5(2)
C33B C34B C35B C31B 0.0
C39B C34B C35B C31B 180.0
Ru4 C34B C35B C31B -63.2(2)
C33B C34B C35B C40B 180.0
C39B C34B C35B C40B 0.0
Ru4 C34B C35B C40B 116.9(2)
C33B C34B C35B Ru4 63.1(2)
C39B C34B C35B Ru4 -116.9(2)
C32B C31B C35B C34B 0.0
C36B C31B C35B C34B 180.0
Ru4 C31B C35B C34B 60.7(2)
C32B C31B C35B C40B 180.0
C36B C31B C35B C40B 0.0
Ru4 C31B C35B C40B -119.3(2)
C32B C31B C35B Ru4 -60.7(2)
C36B C31B C35B Ru4 119.3(2)
